data_1524785
loop_
_publ_author_name
'de Mooij, D.B.'
'Buschow, K.H.J.'

_publ_section_title
;
 A new class of ferromagnetic materials R Fe10 V2
;
_journal_name_full 'Philips Journal of Research'
_journal_page_first 246
_journal_page_last 251
_journal_volume 42
_journal_year 1987
_chemical_formula_sum 'Fe9.96 Gd V2.04'
_chemical_name_systematic '(Fe0.83 V0.17)12 Gd'
_space_group_IT_number 139
_symmetry_space_group_name_Hall '-I 4 2'
_symmetry_space_group_name_H-M 'I 4/m m m'
_cell_angle_alpha 90
_cell_angle_beta 90
_cell_angle_gamma 90
_cell_formula_units_Z 2
_cell_length_a 8.517
_cell_length_b 8.517
_cell_length_c 4.774
_cell_volume 346.303
_citation_journal_id_ASTM PHJRD9
_cod_data_source_file deMooij_PHJRD9_1987_1943.cif
_cod_data_source_block Fe9.96Gd1V2.04
_cod_original_cell_volume 346.3026
_cod_original_formula_sum 'Fe9.96 Gd1 V2.04'
_cod_database_code 1524785

loop_
_symmetry_equiv_pos_as_xyz
x,y,z
-y,x,z
-x,-y,z
y,-x,z
x,-y,-z
y,x,-z
-x,y,-z
-y,-x,-z
-x,-y,-z
y,-x,-z
x,y,-z
-y,x,-z
-x,y,z
-y,-x,z
x,-y,z
y,x,z
x+1/2,y+1/2,z+1/2
-y+1/2,x+1/2,z+1/2
-x+1/2,-y+1/2,z+1/2
y+1/2,-x+1/2,z+1/2
x+1/2,-y+1/2,-z+1/2
y+1/2,x+1/2,-z+1/2
-x+1/2,y+1/2,-z+1/2
-y+1/2,-x+1/2,-z+1/2
-x+1/2,-y+1/2,-z+1/2
y+1/2,-x+1/2,-z+1/2
x+1/2,y+1/2,-z+1/2
-y+1/2,x+1/2,-z+1/2
-x+1/2,y+1/2,z+1/2
-y+1/2,-x+1/2,z+1/2
x+1/2,-y+1/2,z+1/2
y+1/2,x+1/2,z+1/2

loop_
_atom_site_label
_atom_site_type_symbol
_atom_site_fract_x
_atom_site_fract_y
_atom_site_fract_z
_atom_site_occupancy
_atom_site_U_iso_or_equiv
V2 V 0.3611 0 0 0.167 0.0
V3 V 0.275 0.5 0 0.167 0.0
Fe1 Fe 0.25 0.25 0.25 0.833 0.0
Fe3 Fe 0.275 0.5 0 0.833 0.0
V1 V 0.25 0.25 0.25 0.167 0.0
Fe2 Fe 0.3611 0 0 0.833 0.0
Gd1 Gd 0 0 0 1 0.0
